data_4509411
loop_
_publ_author_name
'Hudson, Timothy A.'
'Robson, Richard'

_publ_section_title
;
 A New Class of TCNQ Derivatives Easily Generated from TCNQH2Containing
 Discrete TCNQ2&#x2212;Anions and Noncoordinating Cations
;
_journal_issue 4
_journal_name_full 'Crystal Growth &amp; Design'
_journal_page_first 1658
_journal_paper_doi 10.1021/cg801400j
_journal_volume 9
_journal_year 2009
_chemical_formula_moiety '(c12 h4 n4 2-), (c24 h22 n2 2+), 2(c1 h4 o1)'
_chemical_formula_sum 'C38 H34 N6 O2'
_chemical_formula_weight 606.71
_chemical_name_systematic
;
 ?
;
_space_group_IT_number 2
_symmetry_cell_setting triclinic
_symmetry_space_group_name_Hall '-P 1'
_symmetry_space_group_name_H-M 'P -1'
_atom_sites_solution_hydrogens geom
_atom_sites_solution_primary direct
_atom_sites_solution_secondary difmap
_audit_creation_method SHELXL-97
_cell_angle_alpha 99.855(2)
_cell_angle_beta 91.037(2)
_cell_angle_gamma 95.835(2)
_cell_formula_units_Z 1
_cell_length_a 9.0955(2)
_cell_length_b 9.1722(2)
_cell_length_c 9.9178(2)
_cell_measurement_reflns_used 7998
_cell_measurement_temperature 130(2)
_cell_measurement_theta_max 73.2
_cell_measurement_theta_min 4.9
_cell_volume 810.44(3)
_computing_cell_refinement
;
CrysAlis RED, Oxford Diffraction Ltd.,
Version 1.171.32.15 (release 10-01-2008 CrysAlis171 .NET)
(compiled Jan 10 2008,16:37:18)
;
_computing_data_collection
;
CrysAlis CCD, Oxford Diffraction Ltd.,
Version 1.171.32.15 (release 10-01-2008 CrysAlis171 .NET)
(compiled Jan 10 2008,16:37:18)
;
_computing_data_reduction
;
CrysAlis RED, Oxford Diffraction Ltd.,
Version 1.171.32.15 (release 10-01-2008 CrysAlis171 .NET)
(compiled Jan 10 2008,16:37:18)
;
_computing_structure_refinement 'SHELXL-97 (Sheldrick, 1997)'
_computing_structure_solution 'SHELXS-97 (Sheldrick, 1997)'
_diffrn_ambient_temperature 130(2)
_diffrn_detector_area_resol_mean 16.0711
_diffrn_measured_fraction_theta_full 0.988
_diffrn_measured_fraction_theta_max 0.988
_diffrn_measurement_device_type 'XCalibur -Oxford Diffration'
_diffrn_measurement_method '\f & \w'
_diffrn_radiation_monochromator graphite
_diffrn_radiation_source 'fine-focus sealed tube'
_diffrn_radiation_type CuK\a
_diffrn_radiation_wavelength 1.5418
_diffrn_reflns_av_R_equivalents 0.0156
_diffrn_reflns_av_sigmaI/netI 0.0124
_diffrn_reflns_limit_h_max 11
_diffrn_reflns_limit_h_min -11
_diffrn_reflns_limit_k_max 11
_diffrn_reflns_limit_k_min -9
_diffrn_reflns_limit_l_max 12
_diffrn_reflns_limit_l_min -12
_diffrn_reflns_number 9299
_diffrn_reflns_theta_full 73.35
_diffrn_reflns_theta_max 73.35
_diffrn_reflns_theta_min 4.89
_exptl_absorpt_coefficient_mu 0.627
_exptl_absorpt_correction_T_max 1.000
_exptl_absorpt_correction_T_min 0.939
_exptl_absorpt_correction_type multi-scan
_exptl_absorpt_process_details
;
CrysAlis RED, Oxford Diffraction Ltd.,
Version 1.171.32.15 (release 10-01-2008 CrysAlis171 .NET)
(compiled Jan 10 2008,16:37:18)
Empirical absorption correction using spherical harmonics,
 implemented in SCALE3 ABSPACK scaling algorithm.
;
_exptl_crystal_colour black
_exptl_crystal_density_diffrn 1.243
_exptl_crystal_density_method 'not measured'
_exptl_crystal_description block
_exptl_crystal_F_000 320
_exptl_crystal_size_max 0.65
_exptl_crystal_size_mid 0.40
_exptl_crystal_size_min 0.29
_refine_diff_density_max 0.262
_refine_diff_density_min -0.163
_refine_diff_density_rms 0.034
_refine_ls_extinction_method none
_refine_ls_goodness_of_fit_ref 1.055
_refine_ls_hydrogen_treatment constr
_refine_ls_matrix_type full
_refine_ls_number_parameters 210
_refine_ls_number_reflns 3226
_refine_ls_number_restraints 0
_refine_ls_restrained_S_all 1.055
_refine_ls_R_factor_all 0.0446
_refine_ls_R_factor_gt 0.0423
_refine_ls_shift/su_max 0.000
_refine_ls_shift/su_mean 0.000
_refine_ls_structure_factor_coef Fsqd
_refine_ls_weighting_details 'calc w=1/[\s^2^(Fo^2^)+(0.0541P)^2^+0.2858P] where P=(Fo^2^+2Fc^2^)/3'
_refine_ls_weighting_scheme calc
_refine_ls_wR_factor_gt 0.1111
_refine_ls_wR_factor_ref 0.1126
_reflns_number_gt 3042
_reflns_number_total 3226
_reflns_threshold_expression >2sigma(I)
_cod_data_source_file cg801400jsup9.cif
_cod_data_source_block phviolabs
_cod_original_cell_volume 810.43(3)
_cod_original_sg_symbol_H-M p-1
_cod_database_code 4509411

loop_
_symmetry_equiv_pos_as_xyz
'x, y, z'
'-x, -y, -z'

loop_
_atom_site_label
_atom_site_type_symbol
_atom_site_fract_x
_atom_site_fract_y
_atom_site_fract_z
_atom_site_U_iso_or_equiv
_atom_site_adp_type
_atom_site_occupancy
_atom_site_symmetry_multiplicity
_atom_site_calc_flag
_atom_site_refinement_flags
C1 C 0.21245(15) 0.21209(15) 0.85543(14) 0.0341(3) Uani 1 1 d .
C2 C 0.35881(13) 0.18054(13) 0.83518(13) 0.0281(3) Uani 1 1 d .
C3 C 0.43166(14) 0.23156(14) 0.72651(13) 0.0307(3) Uani 1 1 d .
C4 C 0.43027(13) 0.08875(13) 0.91843(12) 0.0256(3) Uani 1 1 d .
C5 C 0.36695(13) 0.05192(13) 1.03767(13) 0.0279(3) Uani 1 1 d .
H5 H 0.2774 0.0864 1.0642 0.033 Uiso 1 1 calc R
C6 C 0.56571(13) 0.03441(13) 0.88311(12) 0.0274(3) Uani 1 1 d .
H6 H 0.6111 0.0569 0.8048 0.033 Uiso 1 1 calc R
C7 C 0.64753(14) 0.31254(14) 0.18189(13) 0.0297(3) Uani 1 1 d .
H7 H 0.6352 0.2702 0.2602 0.036 Uiso 1 1 calc R
C8 C 0.54116(13) 0.39399(14) 0.14187(13) 0.0287(3) Uani 1 1 d .
H8 H 0.4576 0.4068 0.1935 0.034 Uiso 1 1 calc R
C9 C 0.55774(12) 0.45789(12) 0.02388(12) 0.0254(3) Uani 1 1 d .
C10 C 0.68685(13) 0.43734(14) -0.04789(13) 0.0297(3) Uani 1 1 d .
H10 H 0.7029 0.4797 -0.1258 0.036 Uiso 1 1 calc R
C11 C 0.79024(14) 0.35502(15) -0.00424(14) 0.0316(3) Uani 1 1 d .
H11 H 0.8755 0.3416 -0.0531 0.038 Uiso 1 1 calc R
C12 C 0.88107(14) 0.20343(14) 0.15330(14) 0.0323(3) Uani 1 1 d .
H12A H 0.9258 0.1524 0.0731 0.039 Uiso 1 1 calc R
H12B H 0.8322 0.1285 0.2001 0.039 Uiso 1 1 calc R
C13 C 1.00140(13) 0.29563(14) 0.24754(12) 0.0289(3) Uani 1 1 d .
C14 C 1.10754(15) 0.21972(16) 0.30043(15) 0.0376(3) Uani 1 1 d .
H14 H 1.1016 0.1165 0.2783 0.045 Uiso 1 1 calc R
C15 C 1.22213(16) 0.29729(18) 0.38609(16) 0.0436(4) Uani 1 1 d .
H15 H 1.2934 0.2460 0.4203 0.052 Uiso 1 1 calc R
C16 C 1.23079(16) 0.45017(18) 0.42066(15) 0.0424(3) Uani 1 1 d .
H16 H 1.3071 0.5020 0.4787 0.051 Uiso 1 1 calc R
C17 C 1.12552(17) 0.52579(17) 0.36857(16) 0.0426(3) Uani 1 1 d .
H17 H 1.1311 0.6289 0.3918 0.051 Uiso 1 1 calc R
C18 C 1.01133(15) 0.44914(15) 0.28174(14) 0.0352(3) Uani 1 1 d .
H18 H 0.9413 0.5010 0.2465 0.042 Uiso 1 1 calc R
C19 C 0.7659(3) 0.06151(19) 0.49673(19) 0.0620(5) Uani 1 1 d .
H19A H 0.8290 0.1151 0.5713 0.093 Uiso 1 1 calc R
H19B H 0.8246 0.0086 0.4293 0.093 Uiso 1 1 calc R
H19C H 0.6957 -0.0079 0.5302 0.093 Uiso 1 1 calc R
N1 N 0.09176(14) 0.23639(17) 0.87378(15) 0.0508(4) Uani 1 1 d .
N2 N 0.49626(14) 0.27499(15) 0.63935(13) 0.0421(3) Uani 1 1 d .
N3 N 0.76924(11) 0.29349(11) 0.10885(11) 0.0283(2) Uani 1 1 d .
O1 O 0.69028(15) 0.16220(13) 0.43714(11) 0.0521(3) Uani 1 1 d .
H1 H 0.6263 0.1931 0.4884 0.078 Uiso 1 1 calc R

loop_
_atom_site_aniso_label
_atom_site_aniso_U_11
_atom_site_aniso_U_22
_atom_site_aniso_U_33
_atom_site_aniso_U_23
_atom_site_aniso_U_13
_atom_site_aniso_U_12
C1 0.0366(7) 0.0339(7) 0.0354(7) 0.0125(5) -0.0002(5) 0.0101(5)
C2 0.0283(6) 0.0265(6) 0.0306(6) 0.0069(5) -0.0013(5) 0.0046(5)
C3 0.0297(6) 0.0297(6) 0.0338(6) 0.0087(5) -0.0067(5) 0.0038(5)
C4 0.0262(6) 0.0212(5) 0.0290(6) 0.0043(4) -0.0028(4) 0.0016(4)
C5 0.0247(6) 0.0271(6) 0.0322(6) 0.0046(5) 0.0015(5) 0.0047(5)
C6 0.0276(6) 0.0268(6) 0.0281(6) 0.0066(5) 0.0024(5) 0.0016(5)
C7 0.0319(6) 0.0283(6) 0.0300(6) 0.0088(5) -0.0022(5) 0.0029(5)
C8 0.0266(6) 0.0310(6) 0.0302(6) 0.0084(5) 0.0012(5) 0.0054(5)
C9 0.0247(6) 0.0225(6) 0.0288(6) 0.0047(5) -0.0029(5) 0.0021(5)
C10 0.0272(6) 0.0325(6) 0.0318(6) 0.0110(5) 0.0005(5) 0.0050(5)
C11 0.0261(6) 0.0343(7) 0.0361(7) 0.0088(5) 0.0019(5) 0.0061(5)
C12 0.0307(6) 0.0269(6) 0.0404(7) 0.0072(5) -0.0073(5) 0.0080(5)
C13 0.0260(6) 0.0330(7) 0.0291(6) 0.0092(5) 0.0001(5) 0.0034(5)
C14 0.0356(7) 0.0362(7) 0.0430(7) 0.0123(6) -0.0067(6) 0.0062(6)
C15 0.0346(7) 0.0545(9) 0.0451(8) 0.0198(7) -0.0098(6) 0.0042(6)
C16 0.0358(7) 0.0531(9) 0.0359(7) 0.0103(6) -0.0064(6) -0.0094(6)
C17 0.0434(8) 0.0358(8) 0.0461(8) 0.0051(6) -0.0025(6) -0.0038(6)
C18 0.0336(7) 0.0326(7) 0.0407(7) 0.0098(5) -0.0026(5) 0.0046(5)
C19 0.0986(15) 0.0387(9) 0.0491(9) 0.0078(7) -0.0126(9) 0.0117(9)
N1 0.0387(7) 0.0646(9) 0.0591(8) 0.0270(7) 0.0092(6) 0.0248(6)
N2 0.0392(6) 0.0502(7) 0.0408(6) 0.0207(6) -0.0015(5) 0.0013(5)
N3 0.0269(5) 0.0245(5) 0.0339(5) 0.0059(4) -0.0057(4) 0.0049(4)
O1 0.0715(8) 0.0519(7) 0.0374(6) 0.0173(5) 0.0033(5) 0.0123(6)

loop_
_atom_type_symbol
_atom_type_description
_atom_type_scat_dispersion_real
_atom_type_scat_dispersion_imag
_atom_type_scat_source
C C 0.0181 0.0091 'International Tables Vol C Tables 4.2.6.8 and 6.1.1.4'
H H 0.0000 0.0000 'International Tables Vol C Tables 4.2.6.8 and 6.1.1.4'
N N 0.0311 0.0180 'International Tables Vol C Tables 4.2.6.8 and 6.1.1.4'
O O 0.0492 0.0322 'International Tables Vol C Tables 4.2.6.8 and 6.1.1.4'

loop_
_geom_angle_atom_site_label_1
_geom_angle_atom_site_label_2
_geom_angle_atom_site_label_3
_geom_angle
_geom_angle_site_symmetry_1
_geom_angle_site_symmetry_3
N1 C1 C2 178.78(15) . .
C3 C2 C1 117.68(11) . .
C3 C2 C4 120.74(11) . .
C1 C2 C4 121.45(11) . .
N2 C3 C2 177.69(14) . .
C5 C4 C6 116.94(11) . .
C5 C4 C2 121.50(11) . .
C6 C4 C2 121.56(11) . .
C6 C5 C4 121.71(11) 2_657 .
C5 C6 C4 121.35(11) 2_657 .
N3 C7 C8 120.59(11) . .
C7 C8 C9 120.40(11) . .
C10 C9 C8 117.18(11) . .
C10 C9 C9 121.42(13) . 2_665
C8 C9 C9 121.40(13) . 2_665
C11 C10 C9 120.46(12) . .
N3 C11 C10 120.57(12) . .
N3 C12 C13 112.95(10) . .
C18 C13 C14 119.22(12) . .
C18 C13 C12 123.62(11) . .
C14 C13 C12 117.16(11) . .
C15 C14 C13 120.27(13) . .
C16 C15 C14 120.24(13) . .
C15 C16 C17 119.63(13) . .
C16 C17 C18 120.49(14) . .
C13 C18 C17 120.14(13) . .
C7 N3 C11 120.78(11) . .
C7 N3 C12 119.43(11) . .
C11 N3 C12 119.79(11) . .

loop_
_geom_bond_atom_site_label_1
_geom_bond_atom_site_label_2
_geom_bond_distance
_geom_bond_site_symmetry_2
C1 N1 1.1537(18) .
C1 C2 1.4015(18) .
C2 C3 1.3982(18) .
C2 C4 1.4638(16) .
C3 N2 1.1575(18) .
C4 C5 1.4023(17) .
C4 C6 1.4033(17) .
C5 C6 1.3833(17) 2_657
C6 C5 1.3833(17) 2_657
C7 N3 1.3438(17) .
C7 C8 1.3734(17) .
C8 C9 1.3996(17) .
C9 C10 1.3966(17) .
C9 C9 1.482(2) 2_665
C10 C11 1.3724(17) .
C11 N3 1.3475(17) .
C12 N3 1.4800(15) .
C12 C13 1.5135(17) .
C13 C18 1.3839(19) .
C13 C14 1.3912(18) .
C14 C15 1.387(2) .
C15 C16 1.379(2) .
C16 C17 1.380(2) .
C17 C18 1.388(2) .
C19 O1 1.406(2) .
